data_9005750
loop_
_publ_author_name
'Majzlan, J.'
'Navrotsky, A.'
'McCleskey, R. B.'
'Alpers, C. N.'

_publ_section_title
;
 Thermodynamic properties and crystal structure refinement of
 ferricopiapite, coquimbite, rhomboclase, and Fe2(SO4)3(H2O)5
;
_journal_name_full 'European Journal of Mineralogy'
_journal_page_first 175
_journal_page_last 186
_journal_paper_doi 10.1127/0935-1221/2006/0018-0175
_journal_volume 18
_journal_year 2006
_chemical_compound_source Synthetic
_chemical_formula_sum 'Fe4.619 O46 S6'
_chemical_name_mineral Ferricopiapite
_space_group_IT_number 2
_symmetry_space_group_name_Hall '-P 1'
_symmetry_space_group_name_H-M 'P -1'
_cell_angle_alpha 93.940
_cell_angle_beta 102.201
_cell_angle_gamma 98.916
_cell_length_a 7.3867
_cell_length_b 18.363
_cell_length_c 7.3275
_cell_formula_units_Z 1
_cell_volume 954.414
_database_code_amcsd 0007143
_exptl_crystal_density_diffrn 2.064
_cod_original_formula_sum 'Fe4.619 S6 O46'
_cod_database_code 9005750

loop_
_space_group_symop_operation_xyz
x,y,z
-x,-y,-z

loop_
_atom_site_label
_atom_site_fract_x
_atom_site_fract_y
_atom_site_fract_z
_atom_site_occupancy
_atom_site_U_iso_or_equiv
Fe1 0.00000 0.00000 0.00000 0.61900 0.02990
Fe2 0.78520 0.31526 0.55220 1.00000 0.02990
Fe3 0.59750 0.67010 0.80630 1.00000 0.02990
S1 0.83470 0.73770 0.22210 1.00000 0.03470
S2 0.82020 0.41610 0.21730 1.00000 0.03470
S3 0.64170 0.19430 0.19480 1.00000 0.03470
O1 0.74100 0.67550 0.07600 1.00000 0.04580
O2 0.68500 0.76440 0.30200 1.00000 0.04580
O3 0.05300 0.29610 0.62600 1.00000 0.04580
O4 0.05500 0.20530 0.85600 1.00000 0.04580
O5 0.62100 0.39150 0.11400 1.00000 0.04580
O6 0.83600 0.48960 0.32300 1.00000 0.04580
O7 0.88300 0.36090 0.34200 1.00000 0.04580
O8 0.93700 0.42450 0.08100 1.00000 0.04580
O9 0.56000 0.11560 0.16700 1.00000 0.04580
O10 0.51000 0.76130 0.86900 1.00000 0.04580
O11 0.79100 0.21630 0.09100 1.00000 0.04580
O12 0.72300 0.21690 0.40200 1.00000 0.04580
O13 0.46800 0.65940 0.54300 1.00000 0.04580
O14 0.69200 0.27250 0.76400 1.00000 0.04580
O15 0.86600 0.41440 0.72200 1.00000 0.04580
O16 0.22500 0.95160 0.08000 1.00000 0.04580
O17 0.69600 0.57230 0.75800 1.00000 0.04580
O18 0.04100 0.98850 0.73700 1.00000 0.04580
O19 0.83400 0.72660 0.73100 1.00000 0.04580
O20 0.17300 0.09380 0.06100 1.00000 0.04580
O21 0.76800 0.91600 0.44400 1.00000 0.04580
O22 0.53600 0.56210 0.28400 1.00000 0.04580
O23 0.64200 0.07320 0.59300 1.00000 0.04580

loop_
_cod_related_entry_id
_cod_related_entry_database
_cod_related_entry_code
1 AMCSD 0007143
